data_4074327
loop_
_publ_author_name
'Brym, Markus'
'Francis, Matthew D.'
'Jin, Guoxia'
'Jones, Cameron'
'Mills, David P.'
'Stasch, Andreas'

_publ_section_title
;
 Facile Transformations of a 1,3,5-Triphosphacyclohexadienyl Anion within
 the Coordination Sphere of Group 13 and 14 Elements:&#x00A0; Synthesis of
 1,3-Diphosphacyclopentadienyl Complexes and Phosphaorganometallic Cage
 Compounds
;
_journal_issue 20
_journal_name_full Organometallics
_journal_page_first 4799
_journal_paper_doi 10.1021/om0605581
_journal_volume 25
_journal_year 2006
_chemical_formula_sum 'C30 H54 P4 Sn'
_chemical_formula_weight 657.30
_chemical_name_systematic
; 
 ? 
;
_space_group_IT_number 14
_symmetry_cell_setting monoclinic
_symmetry_space_group_name_Hall '-P 2yn'
_symmetry_space_group_name_H-M 'P 1 21/n 1'
_atom_sites_solution_hydrogens geom
_atom_sites_solution_primary direct
_atom_sites_solution_secondary difmap
_audit_creation_method SHELXL-97
_cell_angle_alpha 90.00
_cell_angle_beta 98.7370(10)
_cell_angle_gamma 90.00
_cell_formula_units_Z 4
_cell_length_a 9.1210(2)
_cell_length_b 18.1260(3)
_cell_length_c 20.4400(4)
_cell_measurement_temperature 150(2)
_cell_volume 3340.08(11)
_computing_structure_refinement 'SHELXL-97 (Sheldrick, 1997)'
_computing_structure_solution 'SHELXS-97 (Sheldrick, 1990)'
_diffrn_ambient_temperature 150(2)
_diffrn_measured_fraction_theta_full 0.997
_diffrn_measured_fraction_theta_max 0.997
_diffrn_measurement_device_type 'Nonius Kappa CCD'
_diffrn_radiation_monochromator graphite
_diffrn_radiation_source 'fine-focus sealed tube'
_diffrn_radiation_type MoK\a
_diffrn_radiation_wavelength 0.71073
_diffrn_reflns_av_R_equivalents 0.0734
_diffrn_reflns_av_sigmaI/netI 0.0586
_diffrn_reflns_limit_h_max 11
_diffrn_reflns_limit_h_min -11
_diffrn_reflns_limit_k_max 23
_diffrn_reflns_limit_k_min -23
_diffrn_reflns_limit_l_max 26
_diffrn_reflns_limit_l_min -26
_diffrn_reflns_number 29737
_diffrn_reflns_theta_full 27.09
_diffrn_reflns_theta_max 27.09
_diffrn_reflns_theta_min 3.01
_exptl_absorpt_coefficient_mu 0.973
_exptl_absorpt_correction_T_max 0.935
_exptl_absorpt_correction_T_min 0.820
_exptl_absorpt_correction_type multi-scan
_exptl_absorpt_process_details 'Sortav (Blessing, 1995)'
_exptl_crystal_colour yellow
_exptl_crystal_density_diffrn 1.307
_exptl_crystal_density_method 'not measured'
_exptl_crystal_description block
_exptl_crystal_F_000 1376
_exptl_crystal_size_max 0.20
_exptl_crystal_size_mid 0.08
_exptl_crystal_size_min 0.07
_refine_diff_density_max 0.569
_refine_diff_density_min -1.179
_refine_diff_density_rms 0.095
_refine_ls_extinction_method none
_refine_ls_goodness_of_fit_ref 1.019
_refine_ls_hydrogen_treatment constr
_refine_ls_matrix_type full
_refine_ls_number_parameters 334
_refine_ls_number_reflns 7334
_refine_ls_number_restraints 6
_refine_ls_restrained_S_all 1.026
_refine_ls_R_factor_all 0.0638
_refine_ls_R_factor_gt 0.0415
_refine_ls_shift/su_max 0.000
_refine_ls_shift/su_mean 0.000
_refine_ls_structure_factor_coef Fsqd
_refine_ls_weighting_details 'calc w=1/[\s^2^(Fo^2^)+(0.0370P)^2^+2.8402P] where P=(Fo^2^+2Fc^2^)/3'
_refine_ls_weighting_scheme calc
_refine_ls_wR_factor_gt 0.0880
_refine_ls_wR_factor_ref 0.0972
_reflns_number_gt 5468
_reflns_number_total 7334
_reflns_threshold_expression >2sigma(I)
_cod_data_source_file om0605581si20060628_061253.cif
_cod_data_source_block compound5
_cod_original_sg_symbol_H-M P2(1)/n
_cod_database_code 4074327

loop_
_symmetry_equiv_pos_as_xyz
'x, y, z'
'-x+1/2, y+1/2, -z+1/2'
'-x, -y, -z'
'x-1/2, -y-1/2, z-1/2'

loop_
_atom_site_label
_atom_site_type_symbol
_atom_site_fract_x
_atom_site_fract_y
_atom_site_fract_z
_atom_site_U_iso_or_equiv
_atom_site_adp_type
_atom_site_occupancy
_atom_site_symmetry_multiplicity
_atom_site_calc_flag
_atom_site_refinement_flags
Sn1 Sn 0.26213(2) 0.248072(11) -0.014270(10) 0.02109(8) Uani 1 1 d .
P1 P 0.37243(9) 0.25152(4) -0.14677(5) 0.02416(19) Uani 1 1 d .
P2 P 0.12140(8) 0.16115(4) -0.12020(4) 0.02070(18) Uani 1 1 d .
P3 P 0.12298(9) 0.26955(5) 0.10487(5) 0.0258(2) Uani 1 1 d .
P4 P 0.40127(9) 0.18762(4) 0.10835(4) 0.02175(18) Uani 1 1 d .
C1 C 0.3093(3) 0.16506(16) -0.12765(15) 0.0198(6) Uani 1 1 d .
C2 C 0.0798(3) 0.25734(16) -0.13775(15) 0.0195(6) Uani 1 1 d .
C3 C 0.1984(3) 0.29940(16) -0.15262(15) 0.0196(6) Uani 1 1 d .
C4 C 0.4124(3) 0.09758(17) -0.11911(16) 0.0251(7) Uani 1 1 d .
C5 C 0.5193(4) 0.10270(18) -0.05365(16) 0.0311(8) Uani 1 1 d .
H5A H 0.4629 0.0999 -0.0166 0.047 Uiso 1 1 calc R
H5B H 0.5730 0.1497 -0.0518 0.047 Uiso 1 1 calc R
H5C H 0.5902 0.0618 -0.0507 0.047 Uiso 1 1 calc R
C6 C 0.5030(4) 0.09581(19) -0.17719(17) 0.0299(8) Uani 1 1 d .
H6A H 0.5651 0.0515 -0.1738 0.045 Uiso 1 1 calc R
H6B H 0.5662 0.1397 -0.1753 0.045 Uiso 1 1 calc R
H6C H 0.4351 0.0951 -0.2192 0.045 Uiso 1 1 calc R
C7 C 0.3239(4) 0.02560(17) -0.1200(2) 0.0353(9) Uani 1 1 d .
H7A H 0.2666 0.0256 -0.0831 0.053 Uiso 1 1 calc R
H7B H 0.3923 -0.0164 -0.1155 0.053 Uiso 1 1 calc R
H7C H 0.2562 0.0216 -0.1619 0.053 Uiso 1 1 calc R
C8 C -0.0878(3) 0.27578(17) -0.13801(17) 0.0235(7) Uani 1 1 d .
C9 C -0.1628(4) 0.2197(2) -0.0970(2) 0.0381(9) Uani 1 1 d .
H14A H -0.2670 0.2334 -0.0977 0.057 Uiso 1 1 calc R
H14B H -0.1118 0.2197 -0.0512 0.057 Uiso 1 1 calc R
H14C H -0.1574 0.1703 -0.1160 0.057 Uiso 1 1 calc R
C10 C -0.1176(4) 0.3499(2) -0.1060(2) 0.0427(10) Uani 1 1 d .
H15A H -0.0816 0.3902 -0.1313 0.064 Uiso 1 1 calc R
H15B H -0.0657 0.3511 -0.0604 0.064 Uiso 1 1 calc R
H15C H -0.2244 0.3557 -0.1060 0.064 Uiso 1 1 calc R
C11 C -0.1694(4) 0.2701(2) -0.20909(19) 0.0386(9) Uani 1 1 d .
H16A H -0.1274 0.3058 -0.2371 0.058 Uiso 1 1 calc R
H16B H -0.2749 0.2807 -0.2097 0.058 Uiso 1 1 calc R
H16C H -0.1580 0.2202 -0.2260 0.058 Uiso 1 1 calc R
C12 C 0.2100(4) 0.38302(16) -0.17052(17) 0.0265(7) Uani 1 1 d .
C13 C 0.2230(4) 0.43038(18) -0.10730(18) 0.0368(9) Uani 1 1 d .
H10A H 0.3151 0.4180 -0.0781 0.055 Uiso 1 1 calc R
H10B H 0.1381 0.4205 -0.0844 0.055 Uiso 1 1 calc R
H10C H 0.2240 0.4827 -0.1192 0.055 Uiso 1 1 calc R
C14 C 0.3526(4) 0.39837(18) -0.20077(19) 0.0364(9) Uani 1 1 d .
H11A H 0.3567 0.4508 -0.2121 0.055 Uiso 1 1 calc R
H11B H 0.3516 0.3686 -0.2408 0.055 Uiso 1 1 calc R
H11C H 0.4397 0.3855 -0.1686 0.055 Uiso 1 1 calc R
C15 C 0.0840(4) 0.40966(19) -0.2232(2) 0.0417(10) Uani 1 1 d .
H12A H -0.0108 0.4040 -0.2067 0.063 Uiso 1 1 calc R
H12B H 0.0826 0.3803 -0.2635 0.063 Uiso 1 1 calc R
H12C H 0.0995 0.4617 -0.2331 0.063 Uiso 1 1 calc R
C16 C 0.2093(3) 0.18447(17) 0.10370(15) 0.0211(7) Uani 1 1 d .
C17 C 0.2881(3) 0.32564(17) 0.11220(16) 0.0222(7) Uani 1 1 d .
C18 C 0.4217(3) 0.28616(18) 0.11487(15) 0.0229(7) Uani 1 1 d .
C19 C 0.1250(3) 0.11097(17) 0.10394(16) 0.0248(7) Uani 1 1 d .
C20 C 0.1373(6) 0.0845(3) 0.1752(2) 0.0739(16) Uani 1 1 d U
H21A H 0.2419 0.0835 0.1953 0.111 Uiso 1 1 calc R
H21B H 0.0955 0.0348 0.1760 0.111 Uiso 1 1 calc R
H21C H 0.0826 0.1182 0.2002 0.111 Uiso 1 1 calc R
C21 C 0.1938(5) 0.0516(2) 0.0656(2) 0.0554(12) Uani 1 1 d .
H23A H 0.1834 0.0656 0.0188 0.083 Uiso 1 1 calc R
H23B H 0.1432 0.0046 0.0698 0.083 Uiso 1 1 calc R
H23C H 0.2993 0.0465 0.0835 0.083 Uiso 1 1 calc R
C22 C -0.0361(4) 0.1180(2) 0.0735(3) 0.0781(19) Uani 1 1 d .
H22A H -0.0844 0.1553 0.0977 0.117 Uiso 1 1 calc R
H22B H -0.0859 0.0704 0.0759 0.117 Uiso 1 1 calc R
H22C H -0.0425 0.1330 0.0271 0.117 Uiso 1 1 calc R
C23 C 0.2541(4) 0.40944(18) 0.11919(18) 0.0310(8) Uani 1 1 d .
C24 C 0.0919(4) 0.4278(2) 0.0892(2) 0.0487(11) Uani 1 1 d .
H26A H 0.0765 0.4813 0.0906 0.073 Uiso 1 1 calc R
H26B H 0.0239 0.4030 0.1148 0.073 Uiso 1 1 calc R
H26C H 0.0727 0.4108 0.0432 0.073 Uiso 1 1 calc R
C25 C 0.3477(4) 0.46217(19) 0.0833(2) 0.0420(10) Uani 1 1 d .
H27A H 0.3354 0.4495 0.0362 0.063 Uiso 1 1 calc R
H27B H 0.4525 0.4575 0.1025 0.063 Uiso 1 1 calc R
H27C H 0.3150 0.5131 0.0884 0.063 Uiso 1 1 calc R
C26 C 0.2707(5) 0.4288(2) 0.1933(2) 0.0487(11) Uani 1 1 d .
H25A H 0.2461 0.4809 0.1983 0.073 Uiso 1 1 calc R
H25B H 0.3732 0.4198 0.2140 0.073 Uiso 1 1 calc R
H25C H 0.2034 0.3980 0.2146 0.073 Uiso 1 1 calc R
C27 C 0.5854(4) 0.31290(19) 0.12110(18) 0.0317(8) Uani 1 1 d .
C28 C 0.6933(4) 0.2477(2) 0.1375(3) 0.0585(13) Uani 1 1 d .
H31A H 0.7956 0.2655 0.1410 0.088 Uiso 1 1 calc R
H31B H 0.6749 0.2107 0.1023 0.088 Uiso 1 1 calc R
H31C H 0.6778 0.2255 0.1796 0.088 Uiso 1 1 calc R
C29 C 0.6194(4) 0.3459(2) 0.0561(2) 0.0466(10) Uani 1 1 d .
H30A H 0.5519 0.3872 0.0430 0.070 Uiso 1 1 calc R
H30B H 0.6061 0.3080 0.0215 0.070 Uiso 1 1 calc R
H30C H 0.7221 0.3636 0.0623 0.070 Uiso 1 1 calc R
C30 C 0.6278(4) 0.3665(2) 0.17999(19) 0.0432(10) Uani 1 1 d .
H29A H 0.6122 0.3421 0.2212 0.065 Uiso 1 1 calc R
H29B H 0.5657 0.4108 0.1733 0.065 Uiso 1 1 calc R
H29C H 0.7324 0.3804 0.1828 0.065 Uiso 1 1 calc R

loop_
_atom_site_aniso_label
_atom_site_aniso_U_11
_atom_site_aniso_U_22
_atom_site_aniso_U_33
_atom_site_aniso_U_23
_atom_site_aniso_U_13
_atom_site_aniso_U_12
Sn1 0.02328(12) 0.01670(12) 0.02218(13) -0.00174(9) -0.00008(9) 0.00019(9)
P1 0.0223(4) 0.0171(4) 0.0336(5) 0.0029(4) 0.0059(3) -0.0013(3)
P2 0.0207(4) 0.0148(4) 0.0260(5) -0.0009(3) 0.0013(3) -0.0023(3)
P3 0.0192(4) 0.0201(4) 0.0391(5) -0.0064(4) 0.0074(4) -0.0001(3)
P4 0.0204(4) 0.0196(4) 0.0245(5) 0.0002(3) 0.0009(3) 0.0028(3)
C1 0.0236(15) 0.0157(15) 0.0205(17) -0.0029(12) 0.0041(12) 0.0013(12)
C2 0.0229(15) 0.0188(15) 0.0150(15) 0.0001(12) -0.0033(12) 0.0012(13)
C3 0.0238(15) 0.0138(15) 0.0195(17) -0.0013(12) -0.0016(12) -0.0008(12)
C4 0.0277(17) 0.0181(15) 0.0309(19) -0.0014(14) 0.0089(14) 0.0052(13)
C5 0.0382(19) 0.0254(18) 0.030(2) 0.0018(15) 0.0069(15) 0.0145(15)
C6 0.0304(18) 0.0268(18) 0.033(2) -0.0047(15) 0.0062(15) 0.0083(15)
C7 0.040(2) 0.0168(16) 0.052(2) -0.0031(16) 0.0163(18) 0.0036(15)
C8 0.0187(15) 0.0198(15) 0.0302(19) 0.0002(14) -0.0021(13) 0.0010(13)
C9 0.0203(17) 0.041(2) 0.054(3) 0.0128(19) 0.0087(16) 0.0018(16)
C10 0.033(2) 0.034(2) 0.062(3) -0.0104(19) 0.0105(18) 0.0049(17)
C11 0.0292(18) 0.046(2) 0.037(2) 0.0011(18) -0.0073(16) 0.0013(17)
C12 0.0328(18) 0.0126(15) 0.033(2) 0.0024(14) 0.0016(14) -0.0023(14)
C13 0.046(2) 0.0198(17) 0.044(2) -0.0021(16) 0.0044(18) -0.0063(16)
C14 0.043(2) 0.0188(17) 0.048(2) 0.0116(16) 0.0092(17) -0.0045(16)
C15 0.051(2) 0.0231(18) 0.049(3) 0.0154(17) -0.0021(19) -0.0019(17)
C16 0.0220(15) 0.0187(15) 0.0216(17) -0.0003(13) 0.0007(12) 0.0007(13)
C17 0.0219(15) 0.0189(16) 0.0257(18) -0.0068(13) 0.0038(13) -0.0029(13)
C18 0.0247(16) 0.0264(17) 0.0173(17) -0.0055(14) 0.0018(13) -0.0049(14)
C19 0.0263(16) 0.0165(15) 0.032(2) 0.0010(14) 0.0049(14) -0.0033(13)
C20 0.108(4) 0.069(3) 0.044(3) 0.003(2) 0.010(3) -0.053(3)
C21 0.062(3) 0.020(2) 0.089(4) -0.013(2) 0.027(3) -0.0116(19)
C22 0.027(2) 0.026(2) 0.171(6) 0.012(3) -0.017(3) -0.0098(18)
C23 0.0346(19) 0.0189(16) 0.040(2) -0.0112(15) 0.0067(16) -0.0018(15)
C24 0.041(2) 0.0228(19) 0.081(3) -0.010(2) 0.002(2) 0.0078(17)
C25 0.052(2) 0.0232(19) 0.050(3) -0.0038(17) 0.0062(19) -0.0036(17)
C26 0.069(3) 0.033(2) 0.047(3) -0.0167(19) 0.018(2) -0.002(2)
C27 0.0239(17) 0.0305(18) 0.040(2) -0.0047(16) 0.0031(15) -0.0052(15)
C28 0.0181(18) 0.051(3) 0.104(4) 0.000(3) 0.002(2) -0.0013(18)
C29 0.034(2) 0.060(3) 0.048(3) -0.010(2) 0.0125(18) -0.0197(19)
C30 0.033(2) 0.050(2) 0.042(2) -0.003(2) -0.0059(17) -0.0135(18)

loop_
_atom_type_symbol
_atom_type_description
_atom_type_scat_dispersion_real
_atom_type_scat_dispersion_imag
_atom_type_scat_source
C C 0.0033 0.0016 'International Tables Vol C Tables 4.2.6.8 and 6.1.1.4'
H H 0.0000 0.0000 'International Tables Vol C Tables 4.2.6.8 and 6.1.1.4'
P P 0.1023 0.0942 'International Tables Vol C Tables 4.2.6.8 and 6.1.1.4'
Sn Sn -0.6537 1.4246 'International Tables Vol C Tables 4.2.6.8 and 6.1.1.4'

loop_
_geom_angle_atom_site_label_1
_geom_angle_atom_site_label_2
_geom_angle_atom_site_label_3
_geom_angle
P2 Sn1 P4 123.33(2)
P2 Sn1 P3 120.41(2)
P4 Sn1 P3 60.85(2)
C1 P1 C3 97.54(14)
C1 P2 C2 97.07(14)
C1 P2 Sn1 72.91(10)
C2 P2 Sn1 70.82(9)
C16 P3 C17 97.31(14)
C16 P3 Sn1 67.44(11)
C17 P3 Sn1 71.53(10)
C16 P4 C18 97.40(14)
C16 P4 Sn1 69.80(10)
C18 P4 Sn1 73.18(10)
C4 C1 P1 121.8(2)
C4 C1 P2 123.4(2)
P1 C1 P2 114.86(16)
C3 C2 C8 132.3(3)
C3 C2 P2 115.1(2)
C8 C2 P2 112.5(2)
C2 C3 C12 131.5(3)
C2 C3 P1 115.4(2)
C12 C3 P1 113.1(2)
C7 C4 C5 109.0(3)
C7 C4 C1 111.3(3)
C5 C4 C1 110.4(3)
C7 C4 C6 108.4(3)
C5 C4 C6 109.2(3)
C1 C4 C6 108.6(3)
C11 C8 C10 111.8(3)
C11 C8 C9 106.2(3)
C10 C8 C9 102.9(3)
C11 C8 C2 108.8(3)
C10 C8 C2 114.9(3)
C9 C8 C2 111.8(3)
C15 C12 C13 111.6(3)
C15 C12 C14 104.4(3)
C13 C12 C14 105.8(3)
C15 C12 C3 113.6(3)
C13 C12 C3 110.0(3)
C14 C12 C3 111.0(3)
C19 C16 P3 122.8(2)
C19 C16 P4 121.8(2)
P3 C16 P4 115.18(17)
C18 C17 C23 132.4(3)
C18 C17 P3 115.1(2)
C23 C17 P3 112.4(2)
C17 C18 C27 131.2(3)
C17 C18 P4 115.0(2)
C27 C18 P4 113.8(2)
C22 C19 C20 110.3(4)
C22 C19 C21 107.4(3)
C20 C19 C21 107.1(3)
C22 C19 C16 112.4(3)
C20 C19 C16 108.2(3)
C21 C19 C16 111.4(3)
C26 C23 C25 110.4(3)
C26 C23 C24 106.6(3)
C25 C23 C24 104.1(3)
C26 C23 C17 108.7(3)
C25 C23 C17 115.3(3)
C24 C23 C17 111.4(3)
C29 C27 C28 106.3(3)
C29 C27 C30 111.7(3)
C28 C27 C30 103.6(3)
C29 C27 C18 111.7(3)
C28 C27 C18 110.6(3)
C30 C27 C18 112.5(3)

loop_
_geom_bond_atom_site_label_1
_geom_bond_atom_site_label_2
_geom_bond_distance
Sn1 P2 2.8238(8)
Sn1 P4 2.8508(8)
Sn1 P3 2.9380(9)
P1 C1 1.735(3)
P1 C3 1.797(3)
P2 C1 1.745(3)
P2 C2 1.809(3)
P3 C16 1.733(3)
P3 C17 1.805(3)
P4 C16 1.740(3)
P4 C18 1.799(3)
C1 C4 1.537(4)
C2 C3 1.394(4)
C2 C8 1.564(4)
C3 C12 1.566(4)
C4 C7 1.533(4)
C4 C5 1.534(4)
C4 C6 1.546(5)
C8 C11 1.532(5)
C8 C10 1.536(5)
C8 C9 1.542(5)
C12 C15 1.529(5)
C12 C13 1.541(5)
C12 C14 1.548(5)
C16 C19 1.539(4)
C17 C18 1.407(4)
C17 C23 1.561(4)
C18 C27 1.556(4)
C19 C22 1.511(5)
C19 C20 1.521(5)
C19 C21 1.522(5)
C23 C26 1.539(5)
C23 C25 1.540(5)
C23 C24 1.549(5)
C27 C29 1.531(5)
C27 C28 1.542(5)
C27 C30 1.549(5)
